data_2229389
loop_
_publ_author_name
'Mi, Jin-Ling'
'Chen, Le'
'He, Ming-Yang'

_publ_section_title
;
 5-Fluoroisophthalic acid
;
_journal_coeditor_code GO2002
_journal_issue 3
_journal_name_full 'Acta Crystallographica Section E'
_journal_page_first o590
_journal_paper_doi 10.1107/S1600536811004004
_journal_volume 67
_journal_year 2011
_chemical_formula_moiety 'C8 H5 F O4'
_chemical_formula_sum 'C8 H5 F O4'
_chemical_formula_weight 184.12
_chemical_name_common '5-Fluoroisophthalic acid'
_chemical_name_systematic
;
5-fluorobenzene-1,3-dicarboxylic acid
;
_space_group_IT_number 11
_symmetry_cell_setting monoclinic
_symmetry_space_group_name_Hall '-P 2yb'
_symmetry_space_group_name_H-M 'P 1 21/m 1'
_atom_sites_solution_hydrogens geom
_atom_sites_solution_primary direct
_atom_sites_solution_secondary difmap
_audit_creation_method SHELXL-97
_cell_angle_alpha 90.00
_cell_angle_beta 91.871(5)
_cell_angle_gamma 90.00
_cell_formula_units_Z 2
_cell_length_a 3.7736(8)
_cell_length_b 16.292(4)
_cell_length_c 6.2753(14)
_cell_measurement_reflns_used 1020
_cell_measurement_temperature 297(2)
_cell_measurement_theta_max 28.04
_cell_measurement_theta_min 2.50
_cell_volume 385.60(15)
_computing_cell_refinement 'SAINT (Bruker, 2001)'
_computing_data_collection 'APEX2 (Bruker, 2003)'
_computing_data_reduction 'SAINT (Bruker, 2001)'
_computing_molecular_graphics 'SHELXTL (Sheldrick, 2008) and DIAMOND (Brandenburg, 2005)'
_computing_publication_material 'SHELXTL (Sheldrick, 2008)'
_computing_structure_refinement 'SHELXL97 (Sheldrick, 2008)'
_computing_structure_solution 'SHELXS97 (Sheldrick, 2008)'
_diffrn_ambient_temperature 297(2)
_diffrn_measured_fraction_theta_full 0.995
_diffrn_measured_fraction_theta_max 0.995
_diffrn_measurement_device_type 'Bruker APEXII CCD'
_diffrn_measurement_method '\f and \w'
_diffrn_radiation_monochromator graphite
_diffrn_radiation_source 'fine-focus sealed tube'
_diffrn_radiation_type MoK\a
_diffrn_radiation_wavelength 0.71073
_diffrn_reflns_av_R_equivalents 0.0184
_diffrn_reflns_av_sigmaI/netI 0.0206
_diffrn_reflns_limit_h_max 4
_diffrn_reflns_limit_h_min -4
_diffrn_reflns_limit_k_max 19
_diffrn_reflns_limit_k_min -17
_diffrn_reflns_limit_l_max 5
_diffrn_reflns_limit_l_min -7
_diffrn_reflns_number 2201
_diffrn_reflns_theta_full 25.49
_diffrn_reflns_theta_max 25.49
_diffrn_reflns_theta_min 2.50
_exptl_absorpt_coefficient_mu 0.143
_exptl_absorpt_correction_T_max 0.9788
_exptl_absorpt_correction_T_min 0.9691
_exptl_absorpt_correction_type multi-scan
_exptl_absorpt_process_details '(SADABS; Sheldrick, 2003)'
_exptl_crystal_colour colourless
_exptl_crystal_density_diffrn 1.586
_exptl_crystal_density_method 'not measured'
_exptl_crystal_description block
_exptl_crystal_F_000 188
_exptl_crystal_size_max 0.22
_exptl_crystal_size_mid 0.20
_exptl_crystal_size_min 0.15
_refine_diff_density_max 0.156
_refine_diff_density_min -0.151
_refine_ls_extinction_method none
_refine_ls_goodness_of_fit_ref 1.043
_refine_ls_hydrogen_treatment constr
_refine_ls_matrix_type full
_refine_ls_number_parameters 64
_refine_ls_number_reflns 743
_refine_ls_number_restraints 0
_refine_ls_restrained_S_all 1.043
_refine_ls_R_factor_all 0.0482
_refine_ls_R_factor_gt 0.0413
_refine_ls_shift/su_max 0.000
_refine_ls_shift/su_mean 0.000
_refine_ls_structure_factor_coef Fsqd
_refine_ls_weighting_details 'calc w=1/[\s^2^(Fo^2^)+(0.1244P)^2^+0.0000P] where P=(Fo^2^+2Fc^2^)/3'
_refine_ls_weighting_scheme calc
_refine_ls_wR_factor_gt 0.1477
_refine_ls_wR_factor_ref 0.1608
_reflns_number_gt 603
_reflns_number_total 743
_reflns_threshold_expression I>2\s(I)
_cod_data_source_file go2002.cif
_cod_data_source_block I
_cod_original_cell_volume 385.60(14)
_cod_original_sg_symbol_H-M 'P 21/m'
_cod_database_code 2229389
_cod_database_fobs_code 2229389

loop_
_symmetry_equiv_pos_as_xyz
'x, y, z'
'-x, y+1/2, -z'
'-x, -y, -z'
'x, -y-1/2, z'

loop_
_atom_site_type_symbol
_atom_site_label
_atom_site_fract_x
_atom_site_fract_y
_atom_site_fract_z
_atom_site_U_iso_or_equiv
_atom_site_adp_type
_atom_site_calc_flag
_atom_site_refinement_flags
_atom_site_occupancy
_atom_site_disorder_assembly
_atom_site_disorder_group
C C1 0.6268(4) 0.59855(9) 0.8588(3) 0.0524(5) Uani d . 1 . .
C C2 0.7105(4) 0.67633(9) 0.7484(2) 0.0487(5) Uani d . 1 . .
C C3 0.8602(4) 0.67563(10) 0.5486(3) 0.0529(5) Uani d . 1 . .
H H3 0.9107 0.6265 0.4806 0.063 Uiso calc R 1 . .
C C4 0.9312(5) 0.7500 0.4549(3) 0.0540(6) Uani d S 1 . .
C C5 0.6370(5) 0.7500 0.8476(3) 0.0477(6) Uani d S 1 . .
H H5 0.5379 0.7500 0.9813 0.057 Uiso calc SR 1 . .
F F1 1.0787(4) 0.7500 0.2629(2) 0.0744(6) Uani d S 1 . .
O O1 0.7073(4) 0.53205(8) 0.7622(2) 0.0775(6) Uani d . 1 . .
H H1 0.6348 0.4905 0.8205 0.116 Uiso d R 1 . .
O O2 0.4837(4) 0.60037(7) 1.0328(2) 0.0722(6) Uani d . 1 . .

loop_
_atom_site_aniso_label
_atom_site_aniso_U_11
_atom_site_aniso_U_22
_atom_site_aniso_U_33
_atom_site_aniso_U_12
_atom_site_aniso_U_13
_atom_site_aniso_U_23
C1 0.0490(9) 0.0612(10) 0.0474(10) -0.0023(6) 0.0088(7) -0.0080(7)
C2 0.0385(8) 0.0652(11) 0.0424(9) -0.0012(6) 0.0022(6) -0.0051(6)
C3 0.0420(9) 0.0726(12) 0.0441(10) -0.0006(6) 0.0027(7) -0.0087(7)
C4 0.0426(11) 0.0852(16) 0.0346(11) 0.000 0.0069(9) 0.000
C5 0.0400(10) 0.0642(14) 0.0395(11) 0.000 0.0072(8) 0.000
F1 0.0745(10) 0.1105(12) 0.0393(8) 0.000 0.0190(7) 0.000
O1 0.1022(11) 0.0610(8) 0.0715(10) -0.0050(6) 0.0359(8) -0.0121(6)
O2 0.0938(10) 0.0622(9) 0.0628(9) -0.0038(6) 0.0355(7) -0.0032(5)

loop_
_atom_type_symbol
_atom_type_description
_atom_type_scat_dispersion_real
_atom_type_scat_dispersion_imag
_atom_type_scat_source
C C 0.0033 0.0016 'International Tables Vol C Tables 4.2.6.8 and 6.1.1.4'
H H 0.0000 0.0000 'International Tables Vol C Tables 4.2.6.8 and 6.1.1.4'
O O 0.0106 0.0060 'International Tables Vol C Tables 4.2.6.8 and 6.1.1.4'
F F 0.0171 0.0103 'International Tables Vol C Tables 4.2.6.8 and 6.1.1.4'

loop_
_geom_angle_atom_site_label_1
_geom_angle_atom_site_label_2
_geom_angle_atom_site_label_3
_geom_angle_site_symmetry_1
_geom_angle_site_symmetry_3
_geom_angle
_geom_angle_publ_flag
O2 C1 O1 . . 123.73(15) ?
O2 C1 C2 . . 119.91(13) ?
O1 C1 C2 . . 116.35(15) ?
C5 C2 C3 . . 120.34(15) ?
C5 C2 C1 . . 118.83(15) ?
C3 C2 C1 . . 120.83(14) ?
C4 C3 C2 . . 117.89(16) ?
C4 C3 H3 . . 121.1 ?
C2 C3 H3 . . 121.1 ?
F1 C4 C3 . . 118.37(11) ?
F1 C4 C3 . 4_575 118.36(11) ?
C3 C4 C3 . 4_575 123.3(2) ?
C2 C5 C2 . 4_575 120.3(2) ?
C2 C5 H5 . . 119.9 ?
C2 C5 H5 4_575 . 119.9 ?
C1 O1 H1 . . 113.5 ?

loop_
_geom_bond_atom_site_label_1
_geom_bond_atom_site_label_2
_geom_bond_site_symmetry_2
_geom_bond_distance
_geom_bond_publ_flag
C1 O2 . 1.235(2) ?
C1 O1 . 1.2826(19) ?
C1 C2 . 1.483(2) ?
C2 C5 . 1.3841(18) ?
C2 C3 . 1.392(2) ?
C3 C4 . 1.377(2) ?
C3 H3 . 0.9300 ?
C4 F1 . 1.343(2) ?
C4 C3 4_575 1.377(2) ?
C5 C2 4_575 1.3841(19) ?
C5 H5 . 0.9300 ?
O1 H1 . 0.8201 ?

loop_
_geom_hbond_atom_site_label_D
_geom_hbond_atom_site_label_H
_geom_hbond_atom_site_label_A
_geom_hbond_site_symmetry_A
_geom_hbond_distance_DH
_geom_hbond_distance_HA
_geom_hbond_distance_DA
_geom_hbond_angle_DHA
_geom_hbond_publ_flag
O1 H1 O2 3_667 0.82 1.81 2.625(2) 174 yes
C5 H5 F1 1_456 0.93 2.52 3.404(2) 160 yes

loop_
_geom_torsion_atom_site_label_1
_geom_torsion_atom_site_label_2
_geom_torsion_atom_site_label_3
_geom_torsion_atom_site_label_4
_geom_torsion_site_symmetry_1
_geom_torsion_site_symmetry_2
_geom_torsion_site_symmetry_3
_geom_torsion_site_symmetry_4
_geom_torsion
_geom_torsion_publ_flag
O2 C1 C2 C5 . . . . 2.3(3) ?
O1 C1 C2 C5 . . . . -178.51(16) ?
O2 C1 C2 C3 . . . . -177.68(14) ?
O1 C1 C2 C3 . . . . 1.5(3) ?
C5 C2 C3 C4 . . . . 0.0(3) ?
C1 C2 C3 C4 . . . . 179.97(14) ?
C2 C3 C4 F1 . . . . 179.40(14) ?
C2 C3 C4 C3 . . . 4_575 -0.3(3) ?
C3 C2 C5 C2 . . . 4_575 0.3(3) ?
C1 C2 C5 C2 . . . 4_575 -179.72(12) ?
